data_4510864
loop_
_publ_author_name
'Su, Kongzhao'
'Jiang, Feilong'
'Qian, Jinjie'
'Gai, Yanli'
'Wu, Mingyan'
'Bawaked, Salem M.'
'Mokhtar, Mohamed'
'AL-Thabaiti, Shaeel A.'
'Hong, Maochun'

_publ_section_title
;
 Generalized Synthesis of Calixarene-Based High-Nuclearity M4nNanocages (M
 = Ni or Co;n= 2--6)
;
_journal_issue 6
_journal_name_full 'Crystal Growth &amp; Design'
_journal_page_first 3116
_journal_paper_doi 10.1021/cg5003836
_journal_volume 14
_journal_year 2014
_chemical_formula_sum 'C114 H116 Cl0 N6 Ni8 O28 P2 S8'
_chemical_formula_weight 2806.18
_chemical_name_systematic
; 
 ? 
;
_space_group_IT_number 2
_symmetry_cell_setting triclinic
_symmetry_space_group_name_Hall '-P 1'
_symmetry_space_group_name_H-M 'P -1'
_atom_sites_solution_hydrogens geom
_atom_sites_solution_primary direct
_atom_sites_solution_secondary difmap
_audit_creation_method SHELXL-97
_cell_angle_alpha 84.197(17)
_cell_angle_beta 78.940(13)
_cell_angle_gamma 75.862(14)
_cell_formula_units_Z 1
_cell_length_a 12.304(6)
_cell_length_b 12.449(6)
_cell_length_c 21.118(11)
_cell_measurement_temperature 293(2)
_cell_volume 3073(3)
_computing_structure_refinement 'SHELXL-97 (Sheldrick, 1997)'
_computing_structure_solution 'SHELXS-97 (Sheldrick, 1990)'
_diffrn_ambient_temperature 298(2)
_diffrn_measured_fraction_theta_full 0.992
_diffrn_measured_fraction_theta_max 0.992
_diffrn_measurement_device_type 'Mercury70 (2x2 bin mode)'
_diffrn_measurement_method CCD_Profile_fitting
_diffrn_radiation_monochromator graphite
_diffrn_radiation_source 'fine-focus sealed tube'
_diffrn_radiation_type MoK\a
_diffrn_radiation_wavelength 0.71073
_diffrn_reflns_av_R_equivalents 0.0333
_diffrn_reflns_av_sigmaI/netI 0.0438
_diffrn_reflns_limit_h_max 14
_diffrn_reflns_limit_h_min -14
_diffrn_reflns_limit_k_max 14
_diffrn_reflns_limit_k_min -14
_diffrn_reflns_limit_l_max 25
_diffrn_reflns_limit_l_min -25
_diffrn_reflns_number 25940
_diffrn_reflns_theta_full 25.00
_diffrn_reflns_theta_max 25.00
_diffrn_reflns_theta_min 2.52
_exptl_absorpt_coefficient_mu 1.433
_exptl_absorpt_correction_T_max 0.7626
_exptl_absorpt_correction_T_min 0.7159
_exptl_absorpt_correction_type multi-scan
_exptl_crystal_colour green
_exptl_crystal_density_diffrn 1.499
_exptl_crystal_density_method 'not measured'
_exptl_crystal_description block
_exptl_crystal_F_000 1416
_exptl_crystal_size_max 0.25
_exptl_crystal_size_mid 0.20
_exptl_crystal_size_min 0.20
_refine_diff_density_max 1.384
_refine_diff_density_min -0.660
_refine_diff_density_rms 0.107
_refine_ls_extinction_method none
_refine_ls_goodness_of_fit_ref 1.037
_refine_ls_hydrogen_treatment mixed
_refine_ls_matrix_type full
_refine_ls_number_parameters 724
_refine_ls_number_reflns 10735
_refine_ls_number_restraints 2
_refine_ls_restrained_S_all 1.040
_refine_ls_R_factor_all 0.0924
_refine_ls_R_factor_gt 0.0700
_refine_ls_shift/su_max 0.000
_refine_ls_shift/su_mean 0.000
_refine_ls_structure_factor_coef Fsqd
_refine_ls_weighting_details 'calc w=1/[\s^2^(Fo^2^)+(0.1159P)^2^+6.5280P] where P=(Fo^2^+2Fc^2^)/3'
_refine_ls_weighting_scheme calc
_refine_ls_wR_factor_gt 0.1897
_refine_ls_wR_factor_ref 0.2143
_reflns_number_gt 7886
_reflns_number_total 10735
_reflns_threshold_expression >2sigma(I)
_cod_data_source_file cg5003836_si_002.cif
_cod_data_source_block c:compound2
_cod_depositor_comments 'Adding full bibliography for 4510863--4510870.cif.'
_cod_database_code 4510864

loop_
_symmetry_equiv_pos_as_xyz
'x, y, z'
'-x, -y, -z'

loop_
_atom_site_label
_atom_site_type_symbol
_atom_site_fract_x
_atom_site_fract_y
_atom_site_fract_z
_atom_site_U_iso_or_equiv
_atom_site_adp_type
_atom_site_occupancy
_atom_site_symmetry_multiplicity
_atom_site_calc_flag
_atom_site_refinement_flags
Ni1 Ni 0.93084(7) -0.12823(7) 0.07667(3) 0.0508(2) Uani 1 1 d .
Ni2 Ni 1.07877(6) 0.08824(7) 0.06715(3) 0.0498(2) Uani 1 1 d .
Ni3 Ni 0.82401(6) 0.24513(7) 0.15734(3) 0.0495(2) Uani 1 1 d .
Ni4 Ni 0.69840(7) 0.05815(7) 0.16688(4) 0.0525(2) Uani 1 1 d .
S1 S 1.00851(15) -0.28998(14) 0.13860(7) 0.0588(4) Uani 1 1 d .
S2 S 1.23347(13) 0.04061(15) 0.12545(7) 0.0572(4) Uani 1 1 d .
S3 S 0.85106(13) 0.30840(13) 0.25991(7) 0.0508(4) Uani 1 1 d .
S4 S 0.63106(14) -0.02276(15) 0.27479(7) 0.0563(4) Uani 1 1 d .
P6 P 0.83908(13) 0.11998(14) 0.02649(7) 0.0503(4) Uani 1 1 d .
O1 O 1.0450(3) -0.0591(3) 0.10875(17) 0.0499(10) Uani 1 1 d .
O2 O 0.9925(3) 0.1692(4) 0.14850(18) 0.0540(10) Uani 1 1 d .
O3 O 0.7887(3) 0.1180(3) 0.21801(17) 0.0516(10) Uani 1 1 d .
O4 O 0.8181(4) -0.0902(4) 0.16045(19) 0.0550(10) Uani 1 1 d .
O5 O 0.7891(3) 0.1437(4) 0.09732(17) 0.0537(10) Uani 1 1 d .
O6 O 0.8496(3) -0.0042(4) 0.01893(17) 0.0518(10) Uani 1 1 d .
O7 O 0.9554(3) 0.1506(3) 0.01169(17) 0.0492(9) Uani 1 1 d .
O8 O 0.7625(4) 0.1895(4) -0.01841(19) 0.0618(12) Uani 1 1 d .
O9 O 0.8178(4) -0.2212(4) 0.0644(2) 0.0727(13) Uani 1 1 d .
O10 O 1.1377(5) 0.2319(4) 0.0422(2) 0.0744(14) Uani 1 1 d .
O11 O 0.6611(4) 0.3313(4) 0.1737(2) 0.0660(12) Uani 1 1 d .
O12 O 0.5670(4) 0.1938(5) 0.1833(2) 0.0670(13) Uani 1 1 d .
O14 O 1.259(2) 0.3848(19) 0.1342(12) 0.359(11) Uiso 1 1 d .
O15 O 0.578(2) 0.360(2) -0.0367(12) 0.391(12) Uiso 1 1 d .
N1 N 0.8741(5) 0.3655(5) 0.0895(3) 0.0654(15) Uani 1 1 d .
N2 N 0.6197(5) -0.0032(6) 0.1068(3) 0.0736(17) Uani 1 1 d D
N3 N 1.0253(7) -0.0955(7) 0.3779(4) 0.094(2) Uiso 1 1 d .
C1 C 1.1200(5) -0.1255(5) 0.1407(3) 0.0496(14) Uani 1 1 d .
C2 C 1.1142(6) -0.2348(6) 0.1613(3) 0.0602(17) Uani 1 1 d .
C57B C 1.140(4) -0.087(4) 0.378(2) 0.148(14) Uiso 0.33 1 d P
C3 C 1.1926(7) -0.3028(6) 0.1953(3) 0.070(2) Uani 1 1 d .
H37 H 1.1847 -0.3746 0.2082 0.084 Uiso 1 1 calc R
C4 C 1.2818(7) -0.2687(6) 0.2106(4) 0.075(2) Uani 1 1 d .
C5 C 1.2900(6) -0.1612(6) 0.1903(3) 0.069(2) Uani 1 1 d .
H40 H 1.3496 -0.1351 0.1995 0.083 Uiso 1 1 calc R
C6 C 1.2118(6) -0.0914(6) 0.1565(3) 0.0576(16) Uani 1 1 d .
C57C C 0.931(3) -0.128(3) 0.4211(18) 0.125(11) Uiso 0.33 1 d P
C7 C 1.3659(9) -0.3450(8) 0.2463(5) 0.097(3) Uani 1 1 d .
C58 C 1.366(3) 0.413(3) 0.0795(18) 0.347(16) Uiso 1 1 d .
C8 C 1.3320(13) -0.4233(7) 0.2942(6) 0.134(5) Uani 1 1 d .
H66 H 1.2565 -0.4281 0.3061 0.160 Uiso 1 1 calc R
C9 C 1.421(2) -0.4952(9) 0.3235(7) 0.183(9) Uani 1 1 d .
H2 H 1.4049 -0.5492 0.3552 0.220 Uiso 1 1 calc R
C10 C 1.540(3) -0.4827(19) 0.3026(14) 0.253(18) Uani 1 1 d .
H15 H 1.5977 -0.5287 0.3217 0.304 Uiso 1 1 calc R
C11 C 1.562(2) -0.4128(16) 0.2607(10) 0.215(15) Uani 1 1 d .
H1 H 1.6374 -0.4080 0.2482 0.258 Uiso 1 1 calc R
C12 C 1.4792(11) -0.3395(10) 0.2307(6) 0.146(6) Uani 1 1 d .
H85 H 1.5003 -0.2862 0.1999 0.175 Uiso 1 1 calc R
C13 C 1.0485(5) 0.1760(5) 0.1944(3) 0.0483(14) Uani 1 1 d .
C14 C 1.1643(5) 0.1241(5) 0.1915(3) 0.0512(14) Uani 1 1 d .
C15 C 1.2249(5) 0.1367(5) 0.2372(3) 0.0535(15) Uani 1 1 d .
H14 H 1.3020 0.1030 0.2322 0.064 Uiso 1 1 calc R
C16 C 1.1743(5) 0.1982(6) 0.2907(3) 0.0549(15) Uani 1 1 d .
C17 C 1.0593(5) 0.2476(5) 0.2962(3) 0.0560(15) Uani 1 1 d .
H25 H 1.0234 0.2891 0.3318 0.067 Uiso 1 1 calc R
C18 C 0.9962(5) 0.2370(5) 0.2502(3) 0.0495(14) Uani 1 1 d .
C19 C 1.2398(6) 0.2149(6) 0.3395(3) 0.0604(16) Uani 1 1 d .
C20 C 1.3516(6) 0.2216(6) 0.3226(4) 0.0697(19) Uani 1 1 d .
H34 H 1.3869 0.2163 0.2796 0.084 Uiso 1 1 calc R
C21 C 1.4127(7) 0.2359(7) 0.3683(5) 0.084(2) Uani 1 1 d .
H108 H 1.4890 0.2375 0.3556 0.101 Uiso 1 1 calc R
C22 C 1.3645(8) 0.2475(8) 0.4299(5) 0.095(3) Uani 1 1 d .
H54 H 1.4060 0.2602 0.4598 0.114 Uiso 1 1 calc R
C23 C 1.2525(8) 0.2407(8) 0.4494(4) 0.090(3) Uani 1 1 d .
H65 H 1.2181 0.2482 0.4925 0.108 Uiso 1 1 calc R
C24 C 1.1915(7) 0.2225(7) 0.4040(4) 0.080(2) Uani 1 1 d .
H53 H 1.1169 0.2153 0.4174 0.096 Uiso 1 1 calc R
C25 C 0.7525(5) 0.1306(5) 0.2794(3) 0.0475(14) Uani 1 1 d .
C26 C 0.7805(5) 0.2135(5) 0.3098(3) 0.0462(13) Uani 1 1 d .
C27 C 0.7472(5) 0.2217(6) 0.3768(3) 0.0538(15) Uani 1 1 d .
H26 H 0.7661 0.2763 0.3966 0.065 Uiso 1 1 calc R
C28 C 0.6862(5) 0.1497(6) 0.4144(3) 0.0564(16) Uani 1 1 d .
C29 C 0.6552(5) 0.0719(6) 0.3827(3) 0.0550(15) Uani 1 1 d .
H20 H 0.6125 0.0250 0.4069 0.066 Uiso 1 1 calc R
C30 C 0.6857(5) 0.0621(5) 0.3169(3) 0.0517(14) Uani 1 1 d .
C31 C 0.6519(6) 0.1586(6) 0.4849(3) 0.0623(17) Uani 1 1 d .
C32 C 0.6231(7) 0.2614(7) 0.5121(3) 0.079(2) Uani 1 1 d .
H33 H 0.6272 0.3253 0.4858 0.095 Uiso 1 1 calc R
C33 C 0.5887(9) 0.2686(10) 0.5778(4) 0.107(4) Uani 1 1 d .
H44 H 0.5694 0.3375 0.5956 0.128 Uiso 1 1 calc R
C34 C 0.5826(9) 0.1758(12) 0.6168(4) 0.115(4) Uani 1 1 d .
H81 H 0.5620 0.1810 0.6613 0.138 Uiso 1 1 calc R
C35 C 0.6065(9) 0.0761(11) 0.5912(4) 0.106(3) Uani 1 1 d .
H49 H 0.5991 0.0134 0.6180 0.127 Uiso 1 1 calc R
C36 C 0.6421(7) 0.0663(7) 0.5246(3) 0.081(2) Uani 1 1 d .
H45 H 0.6592 -0.0029 0.5073 0.097 Uiso 1 1 calc R
C37 C 0.8194(6) -0.1641(6) 0.2089(3) 0.0548(15) Uani 1 1 d .
C38 C 0.7393(6) -0.1468(6) 0.2673(3) 0.0571(16) Uani 1 1 d .
C39 C 0.7422(6) -0.2243(5) 0.3183(3) 0.0596(17) Uani 1 1 d .
H27 H 0.6885 -0.2096 0.3557 0.072 Uiso 1 1 calc R
C40 C 0.8227(6) -0.3234(6) 0.3156(3) 0.0620(17) Uani 1 1 d .
C41 C 0.9024(7) -0.3438(6) 0.2590(3) 0.0653(18) Uani 1 1 d .
H31 H 0.9569 -0.4104 0.2557 0.078 Uiso 1 1 calc R
C42 C 0.9006(6) -0.2649(5) 0.2079(3) 0.0582(16) Uani 1 1 d .
C43 C 0.8254(8) -0.4058(6) 0.3730(3) 0.072(2) Uani 1 1 d .
C44 C 0.7254(8) -0.4153(7) 0.4141(4) 0.085(2) Uani 1 1 d .
H56 H 0.6559 -0.3744 0.4044 0.102 Uiso 1 1 calc R
C45 C 0.7283(11) -0.4857(8) 0.4699(4) 0.104(3) Uani 1 1 d .
H84 H 0.6611 -0.4897 0.4980 0.125 Uiso 1 1 calc R
C46 C 0.8284(14) -0.5478(9) 0.4829(5) 0.114(4) Uani 1 1 d .
H59 H 0.8299 -0.5958 0.5196 0.137 Uiso 1 1 calc R
C47 C 0.9276(13) -0.5410(9) 0.4426(5) 0.121(4) Uani 1 1 d .
H93 H 0.9958 -0.5849 0.4524 0.145 Uiso 1 1 calc R
C48 C 0.9293(9) -0.4698(7) 0.3873(4) 0.092(3) Uani 1 1 d .
H63 H 0.9976 -0.4650 0.3605 0.110 Uiso 1 1 calc R
C50 C 0.9235(10) 0.4447(8) 0.1118(6) 0.113(3) Uani 1 1 d .
H11A H 0.9508 0.4901 0.0756 0.170 Uiso 1 1 calc R
H11B H 0.9858 0.4063 0.1328 0.170 Uiso 1 1 calc R
H11C H 0.8671 0.4907 0.1418 0.170 Uiso 1 1 calc R
C51 C 0.7861(11) 0.4267(9) 0.0530(5) 0.122(4) Uani 1 1 d .
H67A H 0.7348 0.4835 0.0787 0.183 Uiso 1 1 calc R
H67B H 0.7448 0.3766 0.0425 0.183 Uiso 1 1 calc R
H67C H 0.8212 0.4601 0.0139 0.183 Uiso 1 1 calc R
C52 C 0.5758(7) 0.2927(7) 0.1831(4) 0.071(2) Uani 1 1 d .
H46 H 0.5070 0.3447 0.1912 0.085 Uiso 1 1 calc R
C53 C 0.5663(12) -0.0927(10) 0.1346(7) 0.154(5) Uiso 1 1 d D
H5A H 0.5058 -0.0663 0.1694 0.232 Uiso 1 1 calc R
H5B H 0.6217 -0.1523 0.1508 0.232 Uiso 1 1 calc R
H5C H 0.5360 -0.1190 0.1021 0.232 Uiso 1 1 calc R
C54 C 0.5459(12) 0.0832(11) 0.0655(7) 0.171(6) Uiso 1 1 d D
H18A H 0.5357 0.0486 0.0291 0.256 Uiso 1 1 calc R
H18B H 0.5830 0.1428 0.0504 0.256 Uiso 1 1 calc R
H18C H 0.4730 0.1120 0.0911 0.256 Uiso 1 1 calc R
C56A C 0.982(3) 0.012(2) 0.4076(15) 0.150(10) Uiso 0.50 1 d P
C56B C 1.0113(13) -0.0918(13) 0.3094(8) 0.073(4) Uiso 0.50 1 d P
C57A C 1.075(4) -0.203(4) 0.407(2) 0.155(15) Uiso 0.33 1 d P
C49 C 0.8195(7) -0.2546(6) 0.0115(3) 0.0692(19) Uani 1 1 d .
H49A H 0.7788 -0.3092 0.0137 0.083 Uiso 1 1 calc R

loop_
_atom_site_aniso_label
_atom_site_aniso_U_11
_atom_site_aniso_U_22
_atom_site_aniso_U_33
_atom_site_aniso_U_23
_atom_site_aniso_U_13
_atom_site_aniso_U_12
Ni1 0.0540(5) 0.0606(5) 0.0337(4) -0.0101(3) -0.0066(3) -0.0029(4)
Ni2 0.0487(4) 0.0622(5) 0.0342(4) -0.0108(3) -0.0062(3) -0.0020(4)
Ni3 0.0484(4) 0.0582(5) 0.0366(4) -0.0107(3) -0.0044(3) -0.0012(4)
Ni4 0.0477(4) 0.0679(5) 0.0393(4) -0.0164(4) -0.0034(3) -0.0064(4)
S1 0.0680(10) 0.0592(10) 0.0433(8) -0.0125(7) -0.0060(7) -0.0024(8)
S2 0.0463(8) 0.0758(11) 0.0459(8) -0.0199(8) -0.0074(6) -0.0009(8)
S3 0.0501(8) 0.0576(9) 0.0407(8) -0.0139(7) -0.0044(6) -0.0028(7)
S4 0.0540(9) 0.0688(10) 0.0444(8) -0.0147(7) 0.0021(7) -0.0141(8)
P6 0.0490(9) 0.0624(10) 0.0333(7) -0.0141(7) -0.0061(6) 0.0028(7)
O1 0.050(2) 0.063(3) 0.0341(19) -0.0097(18) -0.0086(16) -0.0031(19)
O2 0.047(2) 0.071(3) 0.038(2) -0.0150(19) -0.0073(17) 0.001(2)
O3 0.055(2) 0.064(3) 0.0314(19) -0.0116(18) -0.0020(17) -0.006(2)
O4 0.060(3) 0.062(3) 0.038(2) -0.0100(19) -0.0038(18) -0.006(2)
O5 0.051(2) 0.073(3) 0.032(2) -0.0157(19) -0.0012(17) -0.004(2)
O6 0.049(2) 0.069(3) 0.034(2) -0.0116(18) -0.0076(16) -0.003(2)
O7 0.049(2) 0.059(2) 0.0334(19) -0.0086(17) -0.0047(16) -0.0016(19)
O8 0.062(3) 0.076(3) 0.039(2) -0.009(2) -0.0181(19) 0.010(2)
O9 0.084(3) 0.078(3) 0.058(3) -0.006(2) -0.008(2) -0.023(3)
O10 0.087(4) 0.080(3) 0.059(3) -0.017(3) -0.011(3) -0.020(3)
O11 0.050(3) 0.074(3) 0.065(3) -0.018(2) -0.005(2) 0.003(2)
O12 0.048(3) 0.092(4) 0.054(3) -0.015(2) -0.002(2) -0.003(2)
N1 0.077(4) 0.062(3) 0.055(3) 0.006(3) -0.017(3) -0.012(3)
N2 0.064(4) 0.100(5) 0.065(4) -0.028(3) -0.015(3) -0.021(3)
C1 0.048(3) 0.059(4) 0.035(3) -0.014(3) -0.011(2) 0.008(3)
C2 0.069(4) 0.061(4) 0.040(3) -0.016(3) -0.010(3) 0.011(3)
C3 0.086(5) 0.064(4) 0.054(4) -0.011(3) -0.025(4) 0.007(4)
C4 0.087(5) 0.056(4) 0.077(5) -0.021(4) -0.042(4) 0.022(4)
C5 0.066(4) 0.079(5) 0.059(4) -0.025(4) -0.025(3) 0.008(4)
C6 0.058(4) 0.063(4) 0.043(3) -0.016(3) -0.011(3) 0.009(3)
C7 0.103(7) 0.087(6) 0.102(7) -0.041(5) -0.064(6) 0.024(5)
C8 0.228(14) 0.057(5) 0.126(9) -0.002(6) -0.115(10) 0.013(7)
C9 0.35(3) 0.059(6) 0.159(13) -0.016(7) -0.170(17) 0.021(11)
C10 0.29(3) 0.175(19) 0.30(3) -0.16(2) -0.25(3) 0.15(2)
C11 0.224(19) 0.182(18) 0.23(2) -0.127(16) -0.20(2) 0.132(18)
C12 0.147(11) 0.127(9) 0.161(11) -0.080(8) -0.105(9) 0.062(8)
C13 0.052(3) 0.057(4) 0.036(3) -0.008(3) -0.006(2) -0.012(3)
C14 0.049(3) 0.062(4) 0.041(3) -0.014(3) -0.010(2) -0.002(3)
C15 0.045(3) 0.066(4) 0.049(3) -0.013(3) -0.009(3) -0.007(3)
C16 0.057(4) 0.064(4) 0.047(3) -0.010(3) -0.015(3) -0.012(3)
C17 0.059(4) 0.065(4) 0.043(3) -0.016(3) -0.004(3) -0.010(3)
C18 0.048(3) 0.057(4) 0.039(3) -0.010(3) -0.002(2) -0.007(3)
C19 0.062(4) 0.066(4) 0.055(4) -0.018(3) -0.015(3) -0.007(3)
C20 0.058(4) 0.077(5) 0.078(5) -0.023(4) -0.019(4) -0.010(4)
C21 0.069(5) 0.077(5) 0.113(7) -0.031(5) -0.039(5) 0.000(4)
C22 0.086(6) 0.094(6) 0.118(8) -0.027(6) -0.064(6) 0.000(5)
C23 0.103(7) 0.101(6) 0.068(5) -0.031(5) -0.035(5) -0.002(5)
C24 0.076(5) 0.107(6) 0.062(4) -0.032(4) -0.020(4) -0.013(4)
C25 0.045(3) 0.052(3) 0.037(3) -0.008(2) -0.006(2) 0.004(3)
C26 0.047(3) 0.056(3) 0.031(3) -0.010(2) -0.002(2) -0.006(3)
C27 0.051(3) 0.066(4) 0.041(3) -0.017(3) -0.010(3) 0.001(3)
C28 0.055(4) 0.073(4) 0.034(3) -0.014(3) 0.000(3) -0.004(3)
C29 0.051(3) 0.071(4) 0.038(3) -0.010(3) -0.001(3) -0.008(3)
C30 0.051(3) 0.065(4) 0.036(3) -0.012(3) -0.005(2) -0.008(3)
C31 0.061(4) 0.085(5) 0.039(3) -0.015(3) -0.001(3) -0.013(4)
C32 0.096(6) 0.093(6) 0.050(4) -0.027(4) 0.010(4) -0.034(5)
C33 0.121(8) 0.147(9) 0.061(5) -0.057(6) 0.027(5) -0.061(7)
C34 0.127(8) 0.189(12) 0.039(4) -0.028(6) 0.012(5) -0.066(8)
C35 0.115(8) 0.162(10) 0.046(4) -0.008(5) 0.007(4) -0.058(7)
C36 0.104(6) 0.094(6) 0.040(4) -0.005(4) 0.002(4) -0.024(5)
C37 0.060(4) 0.063(4) 0.041(3) -0.014(3) -0.008(3) -0.011(3)
C38 0.061(4) 0.065(4) 0.045(3) -0.016(3) 0.003(3) -0.019(3)
C39 0.081(5) 0.055(4) 0.043(3) -0.005(3) -0.001(3) -0.022(4)
C40 0.080(5) 0.067(4) 0.043(3) -0.003(3) -0.009(3) -0.027(4)
C41 0.084(5) 0.064(4) 0.046(4) -0.008(3) -0.013(3) -0.010(4)
C42 0.069(4) 0.058(4) 0.043(3) -0.008(3) -0.003(3) -0.009(3)
C43 0.101(6) 0.061(4) 0.056(4) -0.005(3) -0.018(4) -0.023(4)
C44 0.107(7) 0.083(5) 0.067(5) 0.003(4) 0.000(4) -0.040(5)
C45 0.163(11) 0.084(6) 0.065(5) 0.003(5) 0.007(6) -0.051(7)
C46 0.185(13) 0.083(7) 0.072(6) 0.011(5) -0.029(8) -0.026(8)
C47 0.178(12) 0.085(7) 0.084(7) 0.008(6) -0.043(8) 0.008(7)
C48 0.124(8) 0.079(6) 0.069(5) -0.001(4) -0.020(5) -0.017(5)
C50 0.136(9) 0.093(7) 0.128(9) 0.005(6) -0.036(7) -0.053(7)
C51 0.154(11) 0.109(8) 0.105(8) 0.018(6) -0.041(7) -0.031(8)
C52 0.059(5) 0.073(5) 0.068(5) -0.016(4) -0.012(3) 0.013(4)
C49 0.083(5) 0.069(5) 0.045(4) -0.011(3) -0.011(3) 0.005(4)

loop_
_atom_type_symbol
_atom_type_description
_atom_type_scat_dispersion_real
_atom_type_scat_dispersion_imag
_atom_type_scat_source
C C 0.0033 0.0016 'International Tables Vol C Tables 4.2.6.8 and 6.1.1.4'
H H 0.0000 0.0000 'International Tables Vol C Tables 4.2.6.8 and 6.1.1.4'
N N 0.0061 0.0033 'International Tables Vol C Tables 4.2.6.8 and 6.1.1.4'
O O 0.0106 0.0060 'International Tables Vol C Tables 4.2.6.8 and 6.1.1.4'
P P 0.1023 0.0942 'International Tables Vol C Tables 4.2.6.8 and 6.1.1.4'
S S 0.1246 0.1234 'International Tables Vol C Tables 4.2.6.8 and 6.1.1.4'
Cl Cl 0.1484 0.1585 'International Tables Vol C Tables 4.2.6.8 and 6.1.1.4'
Ni Ni 0.3393 1.1124 'International Tables Vol C Tables 4.2.6.8 and 6.1.1.4'

loop_
_geom_angle_atom_site_label_1
_geom_angle_atom_site_label_2
_geom_angle_atom_site_label_3
_geom_angle
_geom_angle_site_symmetry_1
_geom_angle_site_symmetry_3
O4 Ni1 O6 96.50(16) . .
O4 Ni1 O1 89.85(16) . .
O6 Ni1 O1 104.25(17) . .
O4 Ni1 O9 82.82(19) . .
O6 Ni1 O9 87.94(19) . .
O1 Ni1 O9 166.46(18) . .
O4 Ni1 O7 174.42(17) . 2_755
O6 Ni1 O7 79.12(15) . 2_755
O1 Ni1 O7 87.89(16) . 2_755
O9 Ni1 O7 100.38(18) . 2_755
O4 Ni1 S1 84.05(13) . .
O6 Ni1 S1 171.07(13) . .
O1 Ni1 S1 84.64(13) . .
O9 Ni1 S1 83.28(16) . .
O7 Ni1 S1 100.82(12) 2_755 .
O7 Ni2 O1 105.14(17) . .
O7 Ni2 O2 96.00(16) . .
O1 Ni2 O2 90.96(17) . .
O7 Ni2 O10 88.43(19) . .
O1 Ni2 O10 165.98(18) . .
O2 Ni2 O10 83.99(19) . .
O7 Ni2 O6 78.78(15) . 2_755
O1 Ni2 O6 87.29(16) . 2_755
O2 Ni2 O6 173.83(16) . 2_755
O10 Ni2 O6 99.03(18) . 2_755
O7 Ni2 S2 171.06(13) . .
O1 Ni2 S2 83.80(12) . .
O2 Ni2 S2 83.91(12) . .
O10 Ni2 S2 82.66(16) . .
O6 Ni2 S2 101.77(12) 2_755 .
O11 Ni3 O3 92.31(19) . .
O11 Ni3 O2 173.18(18) . .
O3 Ni3 O2 88.77(17) . .
O11 Ni3 O5 92.05(18) . .
O3 Ni3 O5 77.36(17) . .
O2 Ni3 O5 94.75(16) . .
O11 Ni3 N1 92.8(2) . .
O3 Ni3 N1 174.3(2) . .
O2 Ni3 N1 86.5(2) . .
O5 Ni3 N1 99.8(2) . .
O11 Ni3 S3 89.10(14) . .
O3 Ni3 S3 80.47(12) . .
O2 Ni3 S3 84.44(12) . .
O5 Ni3 S3 157.83(13) . .
N1 Ni3 S3 102.24(17) . .
O3 Ni4 O12 90.69(19) . .
O3 Ni4 N2 174.1(2) . .
O12 Ni4 N2 92.5(2) . .
O3 Ni4 O5 77.78(16) . .
O12 Ni4 O5 92.17(19) . .
N2 Ni4 O5 97.1(2) . .
O3 Ni4 O4 90.76(17) . .
O12 Ni4 O4 171.97(19) . .
N2 Ni4 O4 86.8(2) . .
O5 Ni4 O4 95.86(17) . .
O3 Ni4 S4 81.36(13) . .
O12 Ni4 S4 89.13(14) . .
N2 Ni4 S4 103.7(2) . .
O5 Ni4 S4 159.11(12) . .
O4 Ni4 S4 83.28(12) . .
C2 S1 C42 100.6(3) . .
C2 S1 Ni1 95.6(2) . .
C42 S1 Ni1 95.7(2) . .
C6 S2 C14 101.6(3) . .
C6 S2 Ni2 96.6(2) . .
C14 S2 Ni2 96.0(2) . .
C18 S3 C26 103.2(3) . .
C18 S3 Ni3 93.13(19) . .
C26 S3 Ni3 94.27(19) . .
C30 S4 C38 103.6(3) . .
C30 S4 Ni4 94.3(2) . .
C38 S4 Ni4 94.5(2) . .
O8 P6 O5 111.0(2) . .
O8 P6 O7 109.4(3) . .
O5 P6 O7 107.1(2) . .
O8 P6 O6 109.6(2) . .
O5 P6 O6 107.7(2) . .
O7 P6 O6 112.1(2) . .
C1 O1 Ni2 118.7(4) . .
C1 O1 Ni1 117.5(4) . .
Ni2 O1 Ni1 120.53(18) . .
C13 O2 Ni3 119.5(3) . .
C13 O2 Ni2 119.1(4) . .
Ni3 O2 Ni2 121.35(19) . .
C25 O3 Ni4 119.6(4) . .
C25 O3 Ni3 121.2(4) . .
Ni4 O3 Ni3 99.75(17) . .
C37 O4 Ni1 118.7(4) . .
C37 O4 Ni4 120.3(4) . .
Ni1 O4 Ni4 120.9(2) . .
P6 O5 Ni4 130.6(3) . .
P6 O5 Ni3 130.8(3) . .
Ni4 O5 Ni3 97.11(16) . .
P6 O6 Ni1 123.2(2) . .
P6 O6 Ni2 125.2(2) . 2_755
Ni1 O6 Ni2 93.89(17) . 2_755
P6 O7 Ni2 122.2(2) . .
P6 O7 Ni1 125.0(2) . 2_755
Ni2 O7 Ni1 94.35(16) . 2_755
C49 O9 Ni1 121.1(5) . .
C49 O10 Ni2 122.7(5) 2_755 .
C52 O11 Ni3 126.5(5) . .
C52 O12 Ni4 126.1(5) . .
C50 N1 C51 107.8(7) . .
C50 N1 Ni3 117.2(5) . .
C51 N1 Ni3 114.7(6) . .
C53 N2 C54 112.9(9) . .
C53 N2 Ni4 115.6(7) . .
C54 N2 Ni4 116.3(7) . .
C57B N3 C57C 140(2) . .
C57B N3 C57A 78(2) . .
C57C N3 C57A 75(2) . .
C57B N3 C56A 89(2) . .
C57C N3 C56A 85.3(19) . .
C57A N3 C56A 129(2) . .
C57B N3 C56B 107.4(19) . .
C57C N3 C56B 111.0(17) . .
C57A N3 C56B 117(2) . .
C56A N3 C56B 113.9(14) . .
O1 C1 C2 122.7(6) . .
O1 C1 C6 122.3(6) . .
C2 C1 C6 115.0(6) . .
C3 C2 C1 122.0(7) . .
C3 C2 S1 119.0(6) . .
C1 C2 S1 118.9(5) . .
N3 C57B C57A 51(2) . .
C4 C3 C2 122.5(7) . .
C4 C3 H37 118.7 . .
C2 C3 H37 118.7 . .
C3 C4 C5 116.5(6) . .
C3 C4 C7 121.0(8) . .
C5 C4 C7 122.4(8) . .
C6 C5 C4 121.8(7) . .
C6 C5 H40 119.1 . .
C4 C5 H40 119.1 . .
C5 C6 C1 122.1(7) . .
C5 C6 S2 119.8(6) . .
C1 C6 S2 117.8(5) . .
N3 C57C C57A 52.5(19) . .
N3 C57C C56A 47.8(14) . .
C57A C57C C56A 90(2) . .
C12 C7 C8 120.2(10) . .
C12 C7 C4 118.9(11) . .
C8 C7 C4 120.9(10) . .
C7 C8 C9 115.9(15) . .
C7 C8 H66 122.1 . .
C9 C8 H66 122.1 . .
C8 C9 C10 119.3(18) . .
C8 C9 H2 120.3 . .
C10 C9 H2 120.3 . .
C11 C10 C9 120.8(16) . .
C11 C10 H15 119.6 . .
C9 C10 H15 119.6 . .
C10 C11 C12 123(3) . .
C10 C11 H1 118.6 . .
C12 C11 H1 118.6 . .
C7 C12 C11 121.0(18) . .
C7 C12 H85 119.5 . .
C11 C12 H85 119.5 . .
O2 C13 C14 122.2(5) . .
O2 C13 C18 122.3(5) . .
C14 C13 C18 115.6(5) . .
C15 C14 C13 122.4(5) . .
C15 C14 S2 119.4(5) . .
C13 C14 S2 118.2(4) . .
C14 C15 C16 121.8(6) . .
C14 C15 H14 119.1 . .
C16 C15 H14 119.1 . .
C17 C16 C15 117.4(5) . .
C17 C16 C19 120.3(6) . .
C15 C16 C19 122.2(6) . .
C16 C17 C18 121.9(5) . .
C16 C17 H25 119.1 . .
C18 C17 H25 119.1 . .
C17 C18 C13 120.8(6) . .
C17 C18 S3 118.4(4) . .
C13 C18 S3 120.6(5) . .
C20 C19 C24 117.2(6) . .
C20 C19 C16 121.5(6) . .
C24 C19 C16 121.3(6) . .
C19 C20 C21 121.3(8) . .
C19 C20 H34 119.3 . .
C21 C20 H34 119.3 . .
C22 C21 C20 121.3(8) . .
C22 C21 H108 119.4 . .
C20 C21 H108 119.4 . .
C21 C22 C23 119.6(8) . .
C21 C22 H54 120.2 . .
C23 C22 H54 120.2 . .
C22 C23 C24 119.5(8) . .
C22 C23 H65 120.3 . .
C24 C23 H65 120.3 . .
C19 C24 C23 121.1(8) . .
C19 C24 H53 119.5 . .
C23 C24 H53 119.5 . .
O3 C25 C26 120.0(5) . .
O3 C25 C30 121.1(5) . .
C26 C25 C30 118.8(5) . .
C27 C26 C25 119.5(6) . .
C27 C26 S3 122.6(5) . .
C25 C26 S3 117.8(4) . .
C28 C27 C26 121.5(6) . .
C28 C27 H26 119.3 . .
C26 C27 H26 119.3 . .
C29 C28 C27 117.7(5) . .
C29 C28 C31 121.1(6) . .
C27 C28 C31 121.2(6) . .
C30 C29 C28 122.3(6) . .
C30 C29 H20 118.8 . .
C28 C29 H20 118.8 . .
C29 C30 C25 120.0(6) . .
C29 C30 S4 122.6(5) . .
C25 C30 S4 117.1(4) . .
C36 C31 C32 118.6(6) . .
C36 C31 C28 120.3(7) . .
C32 C31 C28 120.9(7) . .
C33 C32 C31 120.3(8) . .
C33 C32 H33 119.9 . .
C31 C32 H33 119.9 . .
C34 C33 C32 120.4(9) . .
C34 C33 H44 119.8 . .
C32 C33 H44 119.8 . .
C35 C34 C33 120.1(8) . .
C35 C34 H81 119.9 . .
C33 C34 H81 119.9 . .
C34 C35 C36 120.6(10) . .
C34 C35 H49 119.7 . .
C36 C35 H49 119.7 . .
C31 C36 C35 119.9(9) . .
C31 C36 H45 120.1 . .
C35 C36 H45 120.1 . .
O4 C37 C42 122.7(6) . .
O4 C37 C38 122.2(6) . .
C42 C37 C38 115.1(6) . .
C39 C38 C37 121.8(6) . .
C39 C38 S4 118.5(5) . .
C37 C38 S4 119.7(5) . .
C38 C39 C40 121.8(6) . .
C38 C39 H27 119.1 . .
C40 C39 H27 119.1 . .
C39 C40 C41 118.2(6) . .
C39 C40 C43 120.5(6) . .
C41 C40 C43 121.2(7) . .
C42 C41 C40 120.1(7) . .
C42 C41 H31 120.0 . .
C40 C41 H31 120.0 . .
C41 C42 C37 123.0(6) . .
C41 C42 S1 118.9(5) . .
C37 C42 S1 118.1(5) . .
C44 C43 C48 119.2(8) . .
C44 C43 C40 120.3(8) . .
C48 C43 C40 120.4(8) . .
C43 C44 C45 120.5(10) . .
C43 C44 H56 119.8 . .
C45 C44 H56 119.8 . .
C46 C45 C44 120.0(10) . .
C46 C45 H84 120.0 . .
C44 C45 H84 120.0 . .
C45 C46 C47 120.5(10) . .
C45 C46 H59 119.8 . .
C47 C46 H59 119.8 . .
C46 C47 C48 121.6(12) . .
C46 C47 H93 119.2 . .
C48 C47 H93 119.2 . .
C47 C48 C43 118.2(10) . .
C47 C48 H63 120.9 . .
C43 C48 H63 120.9 . .
N1 C50 H11A 109.5 . .
N1 C50 H11B 109.5 . .
H11A C50 H11B 109.5 . .
N1 C50 H11C 109.5 . .
H11A C50 H11C 109.5 . .
H11B C50 H11C 109.5 . .
N1 C51 H67A 109.5 . .
N1 C51 H67B 109.5 . .
H67A C51 H67B 109.5 . .
N1 C51 H67C 109.5 . .
H67A C51 H67C 109.5 . .
H67B C51 H67C 109.5 . .
O11 C52 O12 130.2(7) . .
O11 C52 H46 114.9 . .
O12 C52 H46 114.9 . .
N2 C53 H5A 109.5 . .
N2 C53 H5B 109.5 . .
H5A C53 H5B 109.5 . .
N2 C53 H5C 109.5 . .
H5A C53 H5C 109.5 . .
H5B C53 H5C 109.5 . .
N2 C54 H18A 109.5 . .
N2 C54 H18B 109.5 . .
H18A C54 H18B 109.5 . .
N2 C54 H18C 109.5 . .
H18A C54 H18C 109.5 . .
H18B C54 H18C 109.5 . .
N3 C56A C57C 46.9(14) . .
N3 C57A C57C 52.3(19) . .
N3 C57A C57B 51(2) . .
C57C C57A C57B 98(3) . .
O10 C49 O9 133.5(9) 2_755 .
O10 C49 H49A 113.2 2_755 .
O9 C49 H49A 113.2 . .

loop_
_geom_bond_atom_site_label_1
_geom_bond_atom_site_label_2
_geom_bond_distance
_geom_bond_site_symmetry_2
Ni1 O4 2.046(4) .
Ni1 O6 2.050(4) .
Ni1 O1 2.061(4) .
Ni1 O9 2.080(5) .
Ni1 O7 2.105(4) 2_755
Ni1 S1 2.384(2) .
Ni2 O7 2.050(4) .
Ni2 O1 2.053(4) .
Ni2 O2 2.055(4) .
Ni2 O10 2.073(5) .
Ni2 O6 2.120(4) 2_755
Ni2 S2 2.385(2) .
Ni3 O11 2.011(5) .
Ni3 O3 2.012(4) .
Ni3 O2 2.039(4) .
Ni3 O5 2.045(4) .
Ni3 N1 2.087(6) .
Ni3 S3 2.484(2) .
Ni4 O3 1.995(4) .
Ni4 O12 2.038(5) .
Ni4 N2 2.039(6) .
Ni4 O5 2.043(4) .
Ni4 O4 2.059(4) .
Ni4 S4 2.473(2) .
S1 C2 1.770(8) .
S1 C42 1.773(6) .
S2 C6 1.770(7) .
S2 C14 1.777(6) .
S3 C18 1.772(6) .
S3 C26 1.777(6) .
S4 C30 1.767(6) .
S4 C38 1.774(7) .
P6 O8 1.521(4) .
P6 O5 1.533(4) .
P6 O7 1.537(4) .
P6 O6 1.541(5) .
O1 C1 1.320(7) .
O2 C13 1.312(7) .
O3 C25 1.301(6) .
O4 C37 1.305(7) .
O6 Ni2 2.120(4) 2_755
O7 Ni1 2.105(4) 2_755
O9 C49 1.226(8) .
O10 C49 1.193(8) 2_755
O11 C52 1.233(9) .
O12 C52 1.261(9) .
O14 C58 1.66(4) .
N1 C50 1.435(11) .
N1 C51 1.465(12) .
N2 C53 1.448(8) .
N2 C54 1.543(9) .
N3 C57B 1.44(4) .
N3 C57C 1.45(4) .
N3 C57A 1.46(5) .
N3 C56A 1.47(3) .
N3 C56B 1.486(17) .
C1 C2 1.401(9) .
C1 C6 1.405(9) .
C2 C3 1.381(9) .
C57B C57A 1.82(6) .
C3 C4 1.373(11) .
C3 H37 0.9300 .
C4 C5 1.385(11) .
C4 C7 1.488(11) .
C5 C6 1.384(9) .
C5 H40 0.9300 .
C57C C57A 1.77(6) .
C57C C56A 1.98(5) .
C7 C12 1.386(17) .
C7 C8 1.410(16) .
C8 C9 1.434(17) .
C8 H66 0.9300 .
C9 C10 1.48(4) .
C9 H2 0.9300 .
C10 C11 1.22(5) .
C10 H15 0.9300 .
C11 C12 1.395(15) .
C11 H1 0.9300 .
C12 H85 0.9300 .
C13 C14 1.405(8) .
C13 C18 1.426(8) .
C14 C15 1.369(8) .
C15 C16 1.386(8) .
C15 H14 0.9300 .
C16 C17 1.385(9) .
C16 C19 1.483(9) .
C17 C18 1.389(8) .
C17 H25 0.9300 .
C19 C20 1.374(10) .
C19 C24 1.381(10) .
C20 C21 1.379(10) .
C20 H34 0.9300 .
C21 C22 1.330(13) .
C21 H108 0.9300 .
C22 C23 1.382(13) .
C22 H54 0.9300 .
C23 C24 1.391(10) .
C23 H65 0.9300 .
C24 H53 0.9300 .
C25 C26 1.409(8) .
C25 C30 1.409(9) .
C26 C27 1.403(8) .
C27 C28 1.397(9) .
C27 H26 0.9300 .
C28 C29 1.393(9) .
C28 C31 1.475(8) .
C29 C30 1.379(8) .
C29 H20 0.9300 .
C31 C36 1.369(10) .
C31 C32 1.393(10) .
C32 C33 1.376(10) .
C32 H33 0.9300 .
C33 C34 1.359(15) .
C33 H44 0.9300 .
C34 C35 1.348(15) .
C34 H81 0.9300 .
C35 C36 1.399(10) .
C35 H49 0.9300 .
C36 H45 0.9300 .
C37 C42 1.400(9) .
C37 C38 1.421(8) .
C38 C39 1.371(9) .
C39 C40 1.378(10) .
C39 H27 0.9300 .
C40 C41 1.394(9) .
C40 C43 1.508(10) .
C41 C42 1.384(9) .
C41 H31 0.9300 .
C43 C44 1.385(11) .
C43 C48 1.400(12) .
C44 C45 1.396(12) .
C44 H56 0.9300 .
C45 C46 1.346(16) .
C45 H84 0.9300 .
C46 C47 1.362(16) .
C46 H59 0.9300 .
C47 C48 1.394(13) .
C47 H93 0.9300 .
C48 H63 0.9300 .
C50 H11A 0.9600 .
C50 H11B 0.9600 .
C50 H11C 0.9600 .
C51 H67A 0.9600 .
C51 H67B 0.9600 .
C51 H67C 0.9600 .
C52 H46 0.9300 .
C53 H5A 0.9600 .
C53 H5B 0.9600 .
C53 H5C 0.9600 .
C54 H18A 0.9600 .
C54 H18B 0.9600 .
C54 H18C 0.9600 .
C49 O10 1.193(8) 2_755
C49 H49A 0.9300 .
